data_7016716
loop_
_publ_author_name
'Zhou, Shuangliu'
'Wu, Shihong'
'Zhu, Hong'
'Wang, Shaowu'
'Zhu, Xiancui'
'Zhang, Lijun'
'Yang, Gaosheng'
'Cui, Daohui'
'Wang, Hengyu'

_publ_section_title
;
 Synthesis, structure and catalytic activity of alkali metal-free
 bent-sandwiched lanthanide amido complexes with calix[4]-pyrrolyl
 ligands.
;
_journal_issue 37
_journal_name_full 'Dalton transactions (Cambridge, England : 2003)'
_journal_page_first 9447
_journal_page_last 9453
_journal_paper_doi 10.1039/c1dt10622h
_journal_volume 40
_journal_year 2011
_chemical_formula_sum 'C55 H84 N6 Si4 Sm2'
_chemical_formula_weight 1242.34
_chemical_name_systematic
;
?
;
_space_group_IT_number 14
_symmetry_cell_setting monoclinic
_symmetry_space_group_name_Hall '-P 2ybc'
_symmetry_space_group_name_H-M 'P 1 21/c 1'
_atom_sites_solution_hydrogens geom
_atom_sites_solution_primary direct
_atom_sites_solution_secondary difmap
_audit_creation_method SHELXL-97
_cell_angle_alpha 90.00
_cell_angle_beta 122.871(4)
_cell_angle_gamma 90.00
_cell_formula_units_Z 4
_cell_length_a 12.6353(10)
_cell_length_b 29.185(2)
_cell_length_c 19.4542(11)
_cell_measurement_temperature 293(2)
_cell_volume 6025.4(8)
_computing_cell_refinement 'Bruker XSCANS'
_computing_data_collection 'Bruker XSCANS'
_computing_data_reduction 'Bruker SAINT'
_computing_molecular_graphics 'Bruker SHELXTL'
_computing_publication_material 'Bruker SHELXTL'
_computing_structure_refinement 'SHELXL-97 (Sheldrick, 1997)'
_computing_structure_solution 'SHELXS-97 (Sheldrick, 1990)'
_diffrn_ambient_temperature 293(2)
_diffrn_measured_fraction_theta_full 0.998
_diffrn_measured_fraction_theta_max 0.998
_diffrn_radiation_monochromator graphite
_diffrn_radiation_source 'fine-focus sealed tube'
_diffrn_radiation_type MoK\a
_diffrn_radiation_wavelength 0.71073
_diffrn_reflns_av_R_equivalents 0.1494
_diffrn_reflns_av_sigmaI/netI 0.1487
_diffrn_reflns_limit_h_max 15
_diffrn_reflns_limit_h_min -15
_diffrn_reflns_limit_k_max 36
_diffrn_reflns_limit_k_min -32
_diffrn_reflns_limit_l_max 23
_diffrn_reflns_limit_l_min -23
_diffrn_reflns_number 46785
_diffrn_reflns_theta_full 26.00
_diffrn_reflns_theta_max 26.00
_diffrn_reflns_theta_min 1.40
_exptl_absorpt_coefficient_mu 2.048
_exptl_absorpt_correction_T_max 0.709
_exptl_absorpt_correction_T_min 0.6733
_exptl_absorpt_correction_type multi-scan
_exptl_crystal_colour yellow
_exptl_crystal_density_diffrn 1.370
_exptl_crystal_density_method 'not measured'
_exptl_crystal_description block
_exptl_crystal_F_000 2544
_exptl_crystal_size_max 0.28
_exptl_crystal_size_mid 0.21
_exptl_crystal_size_min 0.18
_refine_diff_density_max 0.780
_refine_diff_density_min -0.743
_refine_diff_density_rms 0.141
_refine_ls_extinction_method none
_refine_ls_goodness_of_fit_ref 0.984
_refine_ls_hydrogen_treatment constr
_refine_ls_matrix_type full
_refine_ls_number_parameters 613
_refine_ls_number_reflns 11805
_refine_ls_number_restraints 0
_refine_ls_restrained_S_all 0.984
_refine_ls_R_factor_all 0.1467
_refine_ls_R_factor_gt 0.0600
_refine_ls_shift/su_max 0.001
_refine_ls_shift/su_mean 0.000
_refine_ls_structure_factor_coef Fsqd
_refine_ls_weighting_details 'calc w=1/[\s^2^(Fo^2^)+(0.0321P)^2^+0.2144P] where P=(Fo^2^+2Fc^2^)/3'
_refine_ls_weighting_scheme calc
_refine_ls_wR_factor_gt 0.0931
_refine_ls_wR_factor_ref 0.1164
_reflns_number_gt 6227
_reflns_number_total 11805
_reflns_threshold_expression >2sigma(I)
_cod_data_source_file c1dt10622h.txt
_cod_data_source_block 7
_cod_depositor_comments
;
The following automatic conversions were performed:

'_symmetry_cell_setting' value 'Monoclinic' changed to 'monoclinic'
according to /home/saulius/struct/CIF-dictionaries/cif_core.dic
dictionary named 'cif_core.dic' version 2.4.1 from 2010-06-29.

Automatic conversion script
Id: cif_fix_values 1715 2011-07-08 13:25:40Z adriana 
;
_cod_original_cell_volume 6025.4(7)
_cod_original_sg_symbol_H-M P2(1)/c
_cod_database_code 7016716

loop_
_symmetry_equiv_pos_as_xyz
'x, y, z'
'-x, y+1/2, -z+1/2'
'-x, -y, -z'
'x, -y-1/2, z-1/2'

loop_
_atom_site_label
_atom_site_type_symbol
_atom_site_fract_x
_atom_site_fract_y
_atom_site_fract_z
_atom_site_U_iso_or_equiv
_atom_site_adp_type
_atom_site_occupancy
_atom_site_symmetry_multiplicity
_atom_site_calc_flag
_atom_site_refinement_flags
Sm1 Sm 0.35226(4) 0.352930(14) 0.23708(3) 0.03211(13) Uani 1 1 d .
Sm2 Sm 0.60874(4) 0.362728(14) 0.43534(3) 0.03380(13) Uani 1 1 d .
Si1 Si 0.0587(2) 0.37971(10) 0.06647(18) 0.0612(8) Uani 1 1 d .
Si2 Si 0.1859(3) 0.30053(11) 0.04486(18) 0.0645(9) Uani 1 1 d .
Si3 Si 0.7896(3) 0.33009(10) 0.64170(17) 0.0580(8) Uani 1 1 d .
Si4 Si 0.8909(2) 0.40754(10) 0.59713(17) 0.0581(8) Uani 1 1 d .
N5 N 0.1848(6) 0.3437(2) 0.1042(4) 0.0444(19) Uani 1 1 d .
N6 N 0.7777(6) 0.3670(2) 0.5692(4) 0.0442(19) Uani 1 1 d .
N1 N 0.4041(6) 0.3104(2) 0.3769(4) 0.0312(16) Uani 1 1 d .
N2 N 0.5668(6) 0.3061(2) 0.3115(4) 0.0338(17) Uani 1 1 d .
N3 N 0.5622(6) 0.4067(2) 0.2992(4) 0.0329(17) Uani 1 1 d .
N4 N 0.3877(6) 0.4108(2) 0.3559(4) 0.0312(16) Uani 1 1 d .
C10 C 0.3786(8) 0.2725(3) 0.3267(5) 0.036(2) Uani 1 1 d .
C9 C 0.2516(8) 0.2709(3) 0.2673(5) 0.045(2) Uani 1 1 d .
H9 H 0.2123 0.2499 0.2247 0.054 Uiso 1 1 calc R
C8 C 0.1919(8) 0.3065(3) 0.2822(5) 0.043(2) Uani 1 1 d .
H8 H 0.1065 0.3136 0.2520 0.051 Uiso 1 1 calc R
C7 C 0.2865(8) 0.3286(3) 0.3511(5) 0.035(2) Uani 1 1 d .
C1 C 0.2866(7) 0.3640(3) 0.4078(5) 0.038(2) Uani 1 1 d .
C2 C 0.1613(7) 0.3910(3) 0.3684(5) 0.040(2) Uani 1 1 d .
H2A H 0.1525 0.4102 0.3249 0.048 Uiso 1 1 calc R
H2B H 0.0913 0.3696 0.3444 0.048 Uiso 1 1 calc R
C3 C 0.1565(8) 0.4208(3) 0.4310(6) 0.054(3) Uani 1 1 d .
H3A H 0.2232 0.4435 0.4522 0.065 Uiso 1 1 calc R
H3B H 0.0767 0.4370 0.4040 0.065 Uiso 1 1 calc R
C4 C 0.1707(9) 0.3936(3) 0.5010(6) 0.065(3) Uani 1 1 d .
H4A H 0.0994 0.3731 0.4810 0.078 Uiso 1 1 calc R
H4B H 0.1716 0.4142 0.5404 0.078 Uiso 1 1 calc R
C5 C 0.2908(8) 0.3663(3) 0.5420(6) 0.055(3) Uani 1 1 d .
H5A H 0.2934 0.3464 0.5828 0.066 Uiso 1 1 calc R
H5B H 0.3620 0.3870 0.5699 0.066 Uiso 1 1 calc R
C6 C 0.3023(8) 0.3375(3) 0.4813(5) 0.040(2) Uani 1 1 d .
H6A H 0.2393 0.3134 0.4607 0.048 Uiso 1 1 calc R
H6B H 0.3844 0.3228 0.5101 0.048 Uiso 1 1 calc R
C40 C 0.3909(7) 0.3965(2) 0.4253(5) 0.0280(19) Uani 1 1 d .
C39 C 0.4839(7) 0.4194(3) 0.4924(5) 0.040(2) Uani 1 1 d .
H39 H 0.5078 0.4144 0.5462 0.048 Uiso 1 1 calc R
C38 C 0.5376(7) 0.4519(3) 0.4663(5) 0.036(2) Uani 1 1 d .
H38 H 0.6033 0.4721 0.4986 0.043 Uiso 1 1 calc R
C37 C 0.4717(7) 0.4471(3) 0.3827(5) 0.030(2) Uani 1 1 d .
C31 C 0.4662(7) 0.4747(3) 0.3155(5) 0.035(2) Uani 1 1 d .
C32 C 0.3428(7) 0.5037(3) 0.2756(5) 0.041(2) Uani 1 1 d .
H32A H 0.2713 0.4830 0.2507 0.049 Uiso 1 1 calc R
H32B H 0.3421 0.5205 0.3184 0.049 Uiso 1 1 calc R
C33 C 0.3258(8) 0.5381(3) 0.2101(6) 0.055(3) Uani 1 1 d .
H33A H 0.3140 0.5216 0.1631 0.066 Uiso 1 1 calc R
H33B H 0.2515 0.5567 0.1920 0.066 Uiso 1 1 calc R
C34 C 0.4410(8) 0.5689(3) 0.2451(6) 0.063(3) Uani 1 1 d .
H34A H 0.4472 0.5879 0.2880 0.075 Uiso 1 1 calc R
H34B H 0.4319 0.5890 0.2024 0.075 Uiso 1 1 calc R
C35 C 0.5609(8) 0.5405(3) 0.2797(6) 0.055(3) Uani 1 1 d .
H35A H 0.5572 0.5229 0.2361 0.066 Uiso 1 1 calc R
H35B H 0.6334 0.5607 0.3028 0.066 Uiso 1 1 calc R
C36 C 0.5756(7) 0.5082(3) 0.3455(5) 0.040(2) Uani 1 1 d .
H36A H 0.5836 0.5262 0.3900 0.048 Uiso 1 1 calc R
H36B H 0.6528 0.4908 0.3670 0.048 Uiso 1 1 calc R
C30 C 0.4683(7) 0.4396(3) 0.2590(5) 0.035(2) Uani 1 1 d .
C29 C 0.4062(7) 0.4337(3) 0.1762(5) 0.038(2) Uani 1 1 d .
H29 H 0.3360 0.4499 0.1364 0.046 Uiso 1 1 calc R
C28 C 0.4689(7) 0.3982(3) 0.1626(5) 0.039(2) Uani 1 1 d .
H28 H 0.4470 0.3863 0.1122 0.046 Uiso 1 1 calc R
C27 C 0.5689(7) 0.3845(3) 0.2385(5) 0.033(2) Uani 1 1 d .
C21 C 0.6807(7) 0.3537(3) 0.2697(5) 0.037(2) Uani 1 1 d .
C26 C 0.8005(7) 0.3833(3) 0.3050(5) 0.047(2) Uani 1 1 d .
H26A H 0.8024 0.4055 0.3428 0.057 Uiso 1 1 calc R
H26B H 0.8741 0.3638 0.3356 0.057 Uiso 1 1 calc R
C25 C 0.8065(8) 0.4083(3) 0.2389(6) 0.066(3) Uani 1 1 d .
H25A H 0.7345 0.4286 0.2096 0.079 Uiso 1 1 calc R
H25B H 0.8822 0.4268 0.2641 0.079 Uiso 1 1 calc R
C24 C 0.8068(10) 0.3754(4) 0.1793(7) 0.078(3) Uani 1 1 d .
H24A H 0.8827 0.3569 0.2074 0.094 Uiso 1 1 calc R
H24B H 0.8065 0.3925 0.1364 0.094 Uiso 1 1 calc R
C23 C 0.6898(8) 0.3439(3) 0.1412(6) 0.060(3) Uani 1 1 d .
H23A H 0.6148 0.3619 0.1057 0.071 Uiso 1 1 calc R
H23B H 0.6963 0.3207 0.1080 0.071 Uiso 1 1 calc R
C22 C 0.6778(8) 0.3211(3) 0.2061(5) 0.051(3) Uani 1 1 d .
H22A H 0.7459 0.2991 0.2349 0.061 Uiso 1 1 calc R
H22B H 0.5993 0.3041 0.1793 0.061 Uiso 1 1 calc R
C20 C 0.6823(7) 0.3248(3) 0.3342(5) 0.034(2) Uani 1 1 d .
C19 C 0.7761(7) 0.3081(3) 0.4081(5) 0.047(3) Uani 1 1 d .
H19 H 0.8604 0.3169 0.4369 0.057 Uiso 1 1 calc R
C18 C 0.7217(8) 0.2749(3) 0.4329(6) 0.048(2) Uani 1 1 d .
H18 H 0.7624 0.2575 0.4806 0.057 Uiso 1 1 calc R
C17 C 0.5957(8) 0.2737(3) 0.3713(6) 0.039(2) Uani 1 1 d .
C11 C 0.4905(8) 0.2414(3) 0.3542(5) 0.039(2) Uani 1 1 d .
C12 C 0.4703(8) 0.2064(3) 0.2881(5) 0.047(2) Uani 1 1 d .
H12A H 0.4408 0.2229 0.2374 0.056 Uiso 1 1 calc R
H12B H 0.5511 0.1929 0.3050 0.056 Uiso 1 1 calc R
C13 C 0.3775(9) 0.1679(3) 0.2709(6) 0.061(3) Uani 1 1 d .
H13A H 0.2930 0.1803 0.2448 0.074 Uiso 1 1 calc R
H13B H 0.3784 0.1458 0.2340 0.074 Uiso 1 1 calc R
C14 C 0.4128(10) 0.1447(3) 0.3492(6) 0.066(3) Uani 1 1 d .
H14A H 0.4929 0.1291 0.3716 0.079 Uiso 1 1 calc R
H14B H 0.3498 0.1218 0.3381 0.079 Uiso 1 1 calc R
C15 C 0.4232(9) 0.1784(3) 0.4121(6) 0.061(3) Uani 1 1 d .
H15A H 0.3420 0.1927 0.3915 0.074 Uiso 1 1 calc R
H15B H 0.4477 0.1623 0.4622 0.074 Uiso 1 1 calc R
C16 C 0.5196(8) 0.2147(3) 0.4295(5) 0.051(3) Uani 1 1 d .
H16A H 0.6014 0.2002 0.4534 0.061 Uiso 1 1 calc R
H16B H 0.5247 0.2359 0.4696 0.061 Uiso 1 1 calc R
C41 C -0.0966(9) 0.3499(4) 0.0170(7) 0.122(5) Uani 1 1 d .
H41A H -0.1158 0.3362 -0.0334 0.183 Uiso 1 1 calc R
H41B H -0.1610 0.3717 0.0058 0.183 Uiso 1 1 calc R
H41C H -0.0930 0.3266 0.0529 0.183 Uiso 1 1 calc R
C42 C 0.0767(9) 0.4152(3) 0.1516(6) 0.069(3) Uani 1 1 d .
H42A H 0.0609 0.3966 0.1858 0.104 Uiso 1 1 calc R
H42B H 0.0176 0.4400 0.1295 0.104 Uiso 1 1 calc R
H42C H 0.1608 0.4271 0.1833 0.104 Uiso 1 1 calc R
C43 C 0.0455(12) 0.4202(4) -0.0116(7) 0.127(5) Uani 1 1 d .
H43A H 0.0511 0.4511 0.0070 0.191 Uiso 1 1 calc R
H43B H -0.0340 0.4159 -0.0622 0.191 Uiso 1 1 calc R
H43C H 0.1126 0.4146 -0.0199 0.191 Uiso 1 1 calc R
C44 C 0.3479(8) 0.2797(3) 0.0893(6) 0.074(3) Uani 1 1 d .
H44A H 0.3889 0.2981 0.0694 0.110 Uiso 1 1 calc R
H44B H 0.3458 0.2484 0.0737 0.110 Uiso 1 1 calc R
H44C H 0.3934 0.2819 0.1478 0.110 Uiso 1 1 calc R
C45 C 0.1254(11) 0.3162(5) -0.0618(6) 0.136(6) Uani 1 1 d .
H45A H 0.0358 0.3205 -0.0909 0.205 Uiso 1 1 calc R
H45B H 0.1442 0.2922 -0.0873 0.205 Uiso 1 1 calc R
H45C H 0.1646 0.3441 -0.0629 0.205 Uiso 1 1 calc R
C46 C 0.0900(11) 0.2493(4) 0.0362(8) 0.140(6) Uani 1 1 d .
H46A H 0.1021 0.2430 0.0885 0.210 Uiso 1 1 calc R
H46B H 0.1164 0.2232 0.0190 0.210 Uiso 1 1 calc R
H46C H 0.0025 0.2553 -0.0032 0.210 Uiso 1 1 calc R
C47 C 0.6348(9) 0.3034(3) 0.6051(6) 0.085(4) Uani 1 1 d .
H47A H 0.5841 0.3241 0.6136 0.127 Uiso 1 1 calc R
H47B H 0.6471 0.2755 0.6348 0.127 Uiso 1 1 calc R
H47C H 0.5931 0.2966 0.5478 0.127 Uiso 1 1 calc R
C48 C 0.8348(11) 0.3580(3) 0.7404(6) 0.095(4) Uani 1 1 d .
H48A H 0.9184 0.3702 0.7660 0.142 Uiso 1 1 calc R
H48B H 0.8323 0.3358 0.7758 0.142 Uiso 1 1 calc R
H48C H 0.7768 0.3824 0.7299 0.142 Uiso 1 1 calc R
C49 C 0.9043(10) 0.2823(3) 0.6682(7) 0.102(4) Uani 1 1 d .
H49A H 0.9828 0.2946 0.6797 0.152 Uiso 1 1 calc R
H49B H 0.8711 0.2614 0.6229 0.152 Uiso 1 1 calc R
H49C H 0.9179 0.2664 0.7155 0.152 Uiso 1 1 calc R
C50 C 0.8711(9) 0.4348(3) 0.5044(6) 0.079(3) Uani 1 1 d .
H50A H 0.8967 0.4137 0.4782 0.119 Uiso 1 1 calc R
H50B H 0.9222 0.4619 0.5199 0.119 Uiso 1 1 calc R
H50C H 0.7843 0.4429 0.4672 0.119 Uiso 1 1 calc R
C51 C 1.0539(9) 0.3838(4) 0.6555(6) 0.096(4) Uani 1 1 d .
H51A H 1.0736 0.3730 0.7078 0.144 Uiso 1 1 calc R
H51B H 1.1126 0.4073 0.6634 0.144 Uiso 1 1 calc R
H51C H 1.0595 0.3589 0.6255 0.144 Uiso 1 1 calc R
C52 C 0.8876(11) 0.4554(3) 0.6606(6) 0.092(4) Uani 1 1 d .
H52A H 0.8039 0.4678 0.6338 0.138 Uiso 1 1 calc R
H52B H 0.9452 0.4790 0.6670 0.138 Uiso 1 1 calc R
H52C H 0.9120 0.4438 0.7135 0.138 Uiso 1 1 calc R
C53 C 0.5000 0.0000 0.5000 0.39(6) Uani 1 2 d S
C54 C 0.386(7) -0.0179(15) 0.488(3) 0.37(3) Uani 1 1 d .
C55 C 0.306(5) 0.0242(13) 0.429(2) 0.37(3) Uani 1 1 d .

loop_
_atom_site_aniso_label
_atom_site_aniso_U_11
_atom_site_aniso_U_22
_atom_site_aniso_U_33
_atom_site_aniso_U_23
_atom_site_aniso_U_13
_atom_site_aniso_U_12
Sm1 0.0283(2) 0.0339(3) 0.0316(3) -0.0037(2) 0.0145(2) -0.0011(2)
Sm2 0.0293(2) 0.0359(3) 0.0327(3) -0.0026(2) 0.0145(2) 0.0026(2)
Si1 0.0401(16) 0.085(2) 0.0443(19) -0.0069(16) 0.0140(15) -0.0013(15)
Si2 0.0439(17) 0.098(2) 0.045(2) -0.0248(17) 0.0198(15) -0.0155(16)
Si3 0.0520(17) 0.066(2) 0.0392(18) 0.0058(15) 0.0138(15) 0.0182(15)
Si4 0.0408(16) 0.082(2) 0.0414(18) -0.0063(16) 0.0155(14) 0.0041(15)
N5 0.041(4) 0.061(5) 0.032(4) -0.007(4) 0.020(4) -0.013(4)
N6 0.036(4) 0.053(5) 0.030(4) 0.000(4) 0.010(3) 0.010(4)
N1 0.035(4) 0.028(4) 0.032(4) -0.001(3) 0.019(4) 0.001(3)
N2 0.036(4) 0.029(4) 0.038(5) -0.007(3) 0.022(4) 0.001(3)
N3 0.036(4) 0.029(4) 0.031(4) -0.004(3) 0.017(4) -0.004(3)
N4 0.030(4) 0.034(4) 0.036(5) 0.004(3) 0.022(4) 0.003(3)
C10 0.040(5) 0.029(5) 0.039(6) 0.005(4) 0.021(5) -0.001(4)
C9 0.049(6) 0.040(6) 0.043(6) -0.010(5) 0.023(5) -0.014(4)
C8 0.033(5) 0.047(6) 0.050(6) 0.001(5) 0.024(5) 0.005(4)
C7 0.040(5) 0.025(5) 0.040(6) 0.001(4) 0.021(5) -0.002(4)
C1 0.030(5) 0.052(6) 0.033(5) 0.002(5) 0.017(4) 0.009(4)
C2 0.029(5) 0.051(6) 0.047(6) -0.002(5) 0.025(5) -0.002(4)
C3 0.037(5) 0.065(7) 0.059(7) -0.002(6) 0.025(5) 0.016(5)
C4 0.080(8) 0.080(8) 0.057(8) -0.017(6) 0.052(7) -0.005(6)
C5 0.052(6) 0.070(7) 0.051(7) 0.005(6) 0.034(5) 0.001(5)
C6 0.044(5) 0.044(6) 0.032(5) -0.007(4) 0.022(5) -0.006(4)
C40 0.026(4) 0.028(5) 0.031(5) 0.004(4) 0.016(4) 0.003(4)
C39 0.047(5) 0.032(5) 0.042(6) 0.004(4) 0.025(5) 0.008(4)
C38 0.028(5) 0.037(5) 0.043(6) -0.005(4) 0.020(5) -0.004(4)
C37 0.026(4) 0.027(5) 0.034(5) 0.001(4) 0.014(4) -0.002(4)
C31 0.034(5) 0.033(5) 0.040(6) 0.000(4) 0.022(5) 0.001(4)
C32 0.044(5) 0.034(5) 0.047(6) -0.001(4) 0.026(5) -0.002(4)
C33 0.061(7) 0.045(6) 0.051(7) 0.002(5) 0.025(6) 0.011(5)
C34 0.066(7) 0.050(7) 0.069(8) 0.010(6) 0.034(6) -0.002(6)
C35 0.061(7) 0.051(6) 0.055(7) -0.001(5) 0.033(6) -0.022(5)
C36 0.035(5) 0.032(5) 0.054(6) -0.003(4) 0.024(5) -0.008(4)
C30 0.027(5) 0.033(5) 0.045(6) 0.000(4) 0.019(5) -0.007(4)
C29 0.028(5) 0.047(6) 0.037(6) 0.005(5) 0.016(4) -0.001(4)
C28 0.041(5) 0.045(6) 0.036(6) -0.010(4) 0.025(5) -0.007(4)
C27 0.031(5) 0.038(5) 0.030(5) -0.001(4) 0.016(4) -0.009(4)
C21 0.022(4) 0.049(6) 0.039(5) -0.011(5) 0.015(4) -0.001(4)
C26 0.035(5) 0.061(6) 0.041(6) -0.020(5) 0.018(5) -0.010(4)
C25 0.039(6) 0.091(8) 0.065(8) -0.001(7) 0.026(6) -0.019(5)
C24 0.068(8) 0.120(10) 0.061(8) 0.000(7) 0.045(7) -0.009(7)
C23 0.054(6) 0.093(8) 0.041(6) -0.013(6) 0.032(5) -0.006(6)
C22 0.034(5) 0.068(7) 0.051(7) -0.017(5) 0.023(5) 0.002(5)
C20 0.033(5) 0.031(5) 0.040(6) -0.001(4) 0.021(5) 0.003(4)
C19 0.022(5) 0.044(6) 0.050(6) 0.003(5) 0.003(5) 0.016(4)
C18 0.047(6) 0.037(6) 0.045(6) 0.003(5) 0.016(5) 0.012(5)
C17 0.042(5) 0.034(5) 0.050(6) -0.001(5) 0.030(5) 0.006(4)
C11 0.054(6) 0.038(5) 0.023(6) 0.002(4) 0.018(5) 0.004(4)
C12 0.062(6) 0.041(6) 0.044(6) -0.002(5) 0.033(5) 0.005(5)
C13 0.097(8) 0.041(6) 0.049(7) -0.008(5) 0.042(7) 0.007(6)
C14 0.092(8) 0.044(6) 0.064(8) 0.006(6) 0.044(7) -0.005(6)
C15 0.087(8) 0.050(7) 0.055(7) 0.007(6) 0.044(7) 0.008(6)
C16 0.065(7) 0.040(6) 0.048(7) 0.002(5) 0.030(6) 0.003(5)
C41 0.041(7) 0.175(13) 0.119(12) -0.074(10) 0.023(7) -0.013(8)
C42 0.070(7) 0.071(7) 0.072(8) -0.004(6) 0.042(7) 0.000(6)
C43 0.145(13) 0.148(13) 0.079(10) 0.050(9) 0.055(10) 0.055(10)
C44 0.058(7) 0.060(7) 0.082(9) -0.014(6) 0.025(6) -0.005(5)
C45 0.123(12) 0.229(16) 0.052(9) 0.023(10) 0.044(9) 0.095(11)
C46 0.111(11) 0.167(13) 0.174(15) -0.119(12) 0.098(12) -0.086(10)
C47 0.079(8) 0.078(8) 0.076(9) 0.018(7) 0.027(7) 0.001(6)
C48 0.119(10) 0.093(9) 0.055(8) 0.002(7) 0.037(8) 0.004(8)
C49 0.094(9) 0.097(9) 0.109(11) 0.040(8) 0.052(9) 0.059(8)
C50 0.082(8) 0.100(9) 0.051(8) 0.001(7) 0.033(7) -0.001(7)
C51 0.049(7) 0.134(11) 0.082(10) 0.041(8) 0.021(7) 0.028(7)
C52 0.110(10) 0.102(9) 0.068(9) -0.036(7) 0.051(8) -0.040(8)
C53 0.56(14) 0.24(7) 0.66(14) -0.18(9) 0.53(14) -0.19(9)
C54 0.58(9) 0.22(4) 0.29(5) -0.11(3) 0.23(6) -0.10(5)
C55 0.71(9) 0.18(3) 0.45(6) 0.01(3) 0.47(7) 0.06(4)

loop_
_atom_type_symbol
_atom_type_description
_atom_type_scat_dispersion_real
_atom_type_scat_dispersion_imag
_atom_type_scat_source
C C 0.0033 0.0016 'International Tables Vol C Tables 4.2.6.8 and 6.1.1.4'
H H 0.0000 0.0000 'International Tables Vol C Tables 4.2.6.8 and 6.1.1.4'
N N 0.0061 0.0033 'International Tables Vol C Tables 4.2.6.8 and 6.1.1.4'
Si Si 0.0817 0.0704 'International Tables Vol C Tables 4.2.6.8 and 6.1.1.4'
Sm Sm -0.1638 3.4418 'International Tables Vol C Tables 4.2.6.8 and 6.1.1.4'

loop_
_geom_angle_atom_site_label_1
_geom_angle_atom_site_label_2
_geom_angle_atom_site_label_3
_geom_angle
_geom_angle_site_symmetry_3
N5 Sm1 N2 126.6(2) .
N5 Sm1 N4 131.3(2) .
N2 Sm1 N4 102.08(19) .
N5 Sm1 N1 130.1(2) .
N2 Sm1 N1 66.41(19) .
N4 Sm1 N1 65.91(19) .
N5 Sm1 N3 130.0(2) .
N2 Sm1 N3 66.22(18) .
N4 Sm1 N3 65.91(18) .
N1 Sm1 N3 99.81(19) .
N5 Sm1 C10 108.9(2) .
N2 Sm1 C10 59.6(2) .
N4 Sm1 C10 94.7(2) .
N1 Sm1 C10 28.89(19) .
N3 Sm1 C10 116.2(2) .
N5 Sm1 C30 111.0(2) .
N2 Sm1 C30 94.9(2) .
N4 Sm1 C30 58.7(2) .
N1 Sm1 C30 115.5(2) .
N3 Sm1 C30 28.81(18) .
C10 Sm1 C30 140.1(2) .
N5 Sm1 C7 111.5(2) .
N2 Sm1 C7 95.1(2) .
N4 Sm1 C7 58.1(2) .
N1 Sm1 C7 28.77(18) .
N3 Sm1 C7 115.0(2) .
C10 Sm1 C7 45.6(2) .
C30 Sm1 C7 116.8(2) .
N5 Sm1 C27 109.8(2) .
N2 Sm1 C27 58.3(2) .
N4 Sm1 C27 94.4(2) .
N1 Sm1 C27 115.1(2) .
N3 Sm1 C27 28.55(19) .
C10 Sm1 C27 117.8(2) .
C30 Sm1 C27 45.7(2) .
C7 Sm1 C27 138.7(2) .
N5 Sm1 C29 85.0(2) .
N2 Sm1 C29 104.3(2) .
N4 Sm1 C29 82.8(2) .
N1 Sm1 C29 143.2(2) .
N3 Sm1 C29 47.4(2) .
C10 Sm1 C29 162.9(2) .
C30 Sm1 C29 27.6(2) .
C7 Sm1 C29 139.3(2) .
C27 Sm1 C29 46.0(2) .
N5 Sm1 C28 84.2(2) .
N2 Sm1 C28 82.0(2) .
N4 Sm1 C28 104.6(2) .
N1 Sm1 C28 142.9(2) .
N3 Sm1 C28 47.3(2) .
C10 Sm1 C28 140.0(2) .
C30 Sm1 C28 45.9(2) .
C7 Sm1 C28 161.6(2) .
C27 Sm1 C28 27.8(2) .
C29 Sm1 C28 28.4(2) .
N5 Sm1 C9 84.0(2) .
N2 Sm1 C9 84.0(2) .
N4 Sm1 C9 103.2(2) .
N1 Sm1 C9 47.2(2) .
N3 Sm1 C9 143.8(2) .
C10 Sm1 C9 27.7(2) .
C30 Sm1 C9 161.4(3) .
C7 Sm1 C9 45.1(2) .
C27 Sm1 C9 141.1(2) .
C29 Sm1 C9 168.8(2) .
C28 Sm1 C9 150.9(2) .
N6 Sm2 N1 126.9(2) .
N6 Sm2 N3 131.0(2) .
N1 Sm2 N3 102.06(19) .
N6 Sm2 N2 130.3(2) .
N1 Sm2 N2 66.25(19) .
N3 Sm2 N2 65.68(19) .
N6 Sm2 N4 130.3(2) .
N1 Sm2 N4 66.20(18) .
N3 Sm2 N4 65.83(19) .
N2 Sm2 N4 99.37(19) .
N6 Sm2 C20 110.8(2) .
N1 Sm2 C20 95.0(2) .
N3 Sm2 C20 58.8(2) .
N2 Sm2 C20 28.92(18) .
N4 Sm2 C20 115.5(2) .
N6 Sm2 C40 109.2(2) .
N1 Sm2 C40 59.2(2) .
N3 Sm2 C40 94.6(2) .
N2 Sm2 C40 115.8(2) .
N4 Sm2 C40 28.93(18) .
C20 Sm2 C40 140.0(2) .
N6 Sm2 C17 110.0(2) .
N1 Sm2 C17 58.6(2) .
N3 Sm2 C17 94.3(2) .
N2 Sm2 C17 28.7(2) .
N4 Sm2 C17 115.0(2) .
C20 Sm2 C17 45.5(2) .
C40 Sm2 C17 117.7(2) .
N6 Sm2 C37 111.5(2) .
N1 Sm2 C37 94.7(2) .
N3 Sm2 C37 58.2(2) .
N2 Sm2 C37 114.6(2) .
N4 Sm2 C37 28.56(17) .
C20 Sm2 C37 116.9(2) .
C40 Sm2 C37 45.4(2) .
C17 Sm2 C37 138.5(2) .
N6 Sm2 C39 84.2(2) .
N1 Sm2 C39 83.5(2) .
N3 Sm2 C39 103.3(2) .
N2 Sm2 C39 143.3(2) .
N4 Sm2 C39 47.2(2) .
C20 Sm2 C39 161.5(2) .
C40 Sm2 C39 27.6(2) .
C17 Sm2 C39 140.9(2) .
C37 Sm2 C39 45.1(2) .
N6 Sm2 C19 85.2(2) .
N1 Sm2 C19 103.9(2) .
N3 Sm2 C19 82.8(2) .
N2 Sm2 C19 47.2(2) .
N4 Sm2 C19 142.8(2) .
C20 Sm2 C19 27.4(2) .
C40 Sm2 C19 162.1(2) .
C17 Sm2 C19 45.4(2) .
C37 Sm2 C19 139.7(2) .
C39 Sm2 C19 169.4(2) .
N6 Sm2 C38 85.4(2) .
N1 Sm2 C38 105.2(2) .
N3 Sm2 C38 81.5(2) .
N2 Sm2 C38 142.1(2) .
N4 Sm2 C38 47.5(2) .
C20 Sm2 C38 138.5(2) .
C40 Sm2 C38 46.2(2) .
C17 Sm2 C38 162.2(2) .
C37 Sm2 C38 27.5(2) .
C39 Sm2 C38 28.10(19) .
C19 Sm2 C38 149.2(2) .
N5 Si1 C42 109.0(4) .
N5 Si1 C43 113.0(5) .
C42 Si1 C43 106.7(5) .
N5 Si1 C41 114.2(4) .
C42 Si1 C41 107.8(5) .
C43 Si1 C41 105.8(6) .
N5 Si2 C45 115.3(5) .
N5 Si2 C44 109.8(4) .
C45 Si2 C44 106.7(5) .
N5 Si2 C46 114.0(4) .
C45 Si2 C46 104.2(6) .
C44 Si2 C46 106.2(5) .
N6 Si3 C47 110.2(4) .
N6 Si3 C48 114.4(4) .
C47 Si3 C48 104.4(5) .
N6 Si3 C49 113.8(4) .
C47 Si3 C49 106.9(5) .
C48 Si3 C49 106.5(5) .
N6 Si4 C50 109.9(4) .
N6 Si4 C51 113.3(4) .
C50 Si4 C51 105.8(5) .
N6 Si4 C52 114.3(4) .
C50 Si4 C52 106.2(5) .
C51 Si4 C52 106.7(5) .
Si1 N5 Si2 120.7(4) .
Si1 N5 Sm1 119.0(3) .
Si2 N5 Sm1 120.3(4) .
Si4 N6 Si3 119.3(4) .
Si4 N6 Sm2 120.0(4) .
Si3 N6 Sm2 120.6(4) .
C7 N1 C10 104.7(7) .
C7 N1 Sm2 122.3(5) .
C10 N1 Sm2 123.8(5) .
C7 N1 Sm1 80.6(4) .
C10 N1 Sm1 79.9(4) .
Sm2 N1 Sm1 79.48(16) .
C17 N2 C20 104.4(7) .
C17 N2 Sm1 122.4(5) .
C20 N2 Sm1 123.8(5) .
C17 N2 Sm2 80.6(5) .
C20 N2 Sm2 79.2(4) .
Sm1 N2 Sm2 79.70(16) .
C27 N3 C30 105.8(7) .
C27 N3 Sm2 121.9(5) .
C30 N3 Sm2 122.9(5) .
C27 N3 Sm1 81.3(4) .
C30 N3 Sm1 79.7(4) .
Sm2 N3 Sm1 78.65(16) .
C37 N4 C40 104.6(7) .
C37 N4 Sm1 122.6(5) .
C40 N4 Sm1 123.1(5) .
C37 N4 Sm2 80.9(4) .
C40 N4 Sm2 79.3(4) .
Sm1 N4 Sm2 78.84(16) .
C9 C10 N1 109.7(7) .
C9 C10 C11 135.6(8) .
N1 C10 C11 114.4(7) .
C9 C10 Sm1 79.5(5) .
N1 C10 Sm1 71.3(4) .
C11 C10 Sm1 119.3(5) .
C10 C9 C8 108.3(8) .
C10 C9 Sm1 72.8(5) .
C8 C9 Sm1 77.1(5) .
C10 C9 H9 125.9 .
C8 C9 H9 125.9 .
Sm1 C9 H9 116.2 .
C7 C8 C9 105.5(7) .
C7 C8 Sm1 72.6(5) .
C9 C8 Sm1 75.2(5) .
C7 C8 H8 127.3 .
C9 C8 H8 127.3 .
Sm1 C8 H8 117.3 .
C8 C7 N1 111.4(7) .
C8 C7 C1 133.3(8) .
N1 C7 C1 114.9(7) .
C8 C7 Sm1 79.9(5) .
N1 C7 Sm1 70.7(4) .
C1 C7 Sm1 120.9(5) .
C40 C1 C7 104.4(6) .
C40 C1 C6 116.8(7) .
C7 C1 C6 106.4(7) .
C40 C1 C2 109.0(6) .
C7 C1 C2 113.0(7) .
C6 C1 C2 107.3(6) .
C3 C2 C1 111.6(7) .
C3 C2 H2A 109.3 .
C1 C2 H2A 109.3 .
C3 C2 H2B 109.3 .
C1 C2 H2B 109.3 .
H2A C2 H2B 108.0 .
C4 C3 C2 112.7(8) .
C4 C3 H3A 109.0 .
C2 C3 H3A 109.0 .
C4 C3 H3B 109.0 .
C2 C3 H3B 109.0 .
H3A C3 H3B 107.8 .
C3 C4 C5 110.5(7) .
C3 C4 H4A 109.5 .
C5 C4 H4A 109.5 .
C3 C4 H4B 109.5 .
C5 C4 H4B 109.5 .
H4A C4 H4B 108.1 .
C4 C5 C6 112.1(8) .
C4 C5 H5A 109.2 .
C6 C5 H5A 109.2 .
C4 C5 H5B 109.2 .
C6 C5 H5B 109.2 .
H5A C5 H5B 107.9 .
C5 C6 C1 115.1(7) .
C5 C6 H6A 108.5 .
C1 C6 H6A 108.5 .
C5 C6 H6B 108.5 .
C1 C6 H6B 108.5 .
H6A C6 H6B 107.5 .
C39 C40 N4 109.6(7) .
C39 C40 C1 135.8(8) .
N4 C40 C1 114.2(7) .
C39 C40 Sm2 78.7(5) .
N4 C40 Sm2 71.7(4) .
C1 C40 Sm2 119.8(5) .
C40 C39 C38 108.5(8) .
C40 C39 Sm2 73.7(5) .
C38 C39 Sm2 77.1(4) .
C40 C39 H39 125.7 .
C38 C39 H39 125.7 .
Sm2 C39 H39 115.6 .
C37 C38 C39 104.9(7) .
C37 C38 Sm2 73.9(5) .
C39 C38 Sm2 74.8(4) .
C37 C38 H38 127.6 .
C39 C38 H38 127.6 .
Sm2 C38 H38 116.3 .
C38 C37 N4 111.8(7) .
C38 C37 C31 133.4(7) .
N4 C37 C31 114.7(7) .
C38 C37 Sm2 78.6(5) .
N4 C37 Sm2 70.5(4) .
C31 C37 Sm2 120.3(5) .
C37 C31 C30 105.0(6) .
C37 C31 C36 113.9(7) .
C30 C31 C36 110.0(6) .
C37 C31 C32 106.5(6) .
C30 C31 C32 114.4(7) .
C36 C31 C32 107.2(6) .
C33 C32 C31 114.7(7) .
C33 C32 H32A 108.6 .
C31 C32 H32A 108.6 .
C33 C32 H32B 108.6 .
C31 C32 H32B 108.6 .
H32A C32 H32B 107.6 .
C34 C33 C32 110.2(8) .
C34 C33 H33A 109.6 .
C32 C33 H33A 109.6 .
C34 C33 H33B 109.6 .
C32 C33 H33B 109.6 .
H33A C33 H33B 108.1 .
C33 C34 C35 110.8(7) .
C33 C34 H34A 109.5 .
C35 C34 H34A 109.5 .
C33 C34 H34B 109.5 .
C35 C34 H34B 109.5 .
H34A C34 H34B 108.1 .
C36 C35 C34 110.4(7) .
C36 C35 H35A 109.6 .
C34 C35 H35A 109.6 .
C36 C35 H35B 109.6 .
C34 C35 H35B 109.6 .
H35A C35 H35B 108.1 .
C35 C36 C31 113.9(7) .
C35 C36 H36A 108.8 .
C31 C36 H36A 108.8 .
C35 C36 H36B 108.8 .
C31 C36 H36B 108.8 .
H36A C36 H36B 107.7 .
C29 C30 N3 110.1(7) .
C29 C30 C31 135.8(8) .
N3 C30 C31 113.9(7) .
C29 C30 Sm1 77.9(5) .
N3 C30 Sm1 71.5(4) .
C31 C30 Sm1 120.1(5) .
C30 C29 C28 107.0(8) .
C30 C29 Sm1 74.5(5) .
C28 C29 Sm1 76.1(4) .
C30 C29 H29 126.5 .
C28 C29 H29 126.5 .
Sm1 C29 H29 115.3 .
C27 C28 C29 107.0(8) .
C27 C28 Sm1 75.6(5) .
C29 C28 Sm1 75.6(5) .
C27 C28 H28 126.5 .
C29 C28 H28 126.5 .
Sm1 C28 H28 114.7 .
C28 C27 N3 109.3(7) .
C28 C27 C21 136.2(8) .
N3 C27 C21 114.5(7) .
C28 C27 Sm1 76.6(5) .
N3 C27 Sm1 70.2(4) .
C21 C27 Sm1 119.7(5) .
C27 C21 C20 104.9(6) .
C27 C21 C26 109.0(7) .
C20 C21 C26 112.1(7) .
C27 C21 C22 116.0(7) .
C20 C21 C22 108.0(7) .
C26 C21 C22 107.0(6) .
C25 C26 C21 112.3(7) .
C25 C26 H26A 109.1 .
C21 C26 H26A 109.1 .
C25 C26 H26B 109.1 .
C21 C26 H26B 109.1 .
H26A C26 H26B 107.9 .
C24 C25 C26 111.7(8) .
C24 C25 H25A 109.3 .
C26 C25 H25A 109.3 .
C24 C25 H25B 109.3 .
C26 C25 H25B 109.3 .
H25A C25 H25B 107.9 .
C25 C24 C23 110.3(8) .
C25 C24 H24A 109.6 .
C23 C24 H24A 109.6 .
C25 C24 H24B 109.6 .
C23 C24 H24B 109.6 .
H24A C24 H24B 108.1 .
C22 C23 C24 111.5(8) .
C22 C23 H23A 109.3 .
C24 C23 H23A 109.3 .
C22 C23 H23B 109.3 .
C24 C23 H23B 109.3 .
H23A C23 H23B 108.0 .
C23 C22 C21 115.4(7) .
C23 C22 H22A 108.4 .
C21 C22 H22A 108.4 .
C23 C22 H22B 108.4 .
C21 C22 H22B 108.4 .
H22A C22 H22B 107.5 .
C19 C20 N2 110.9(8) .
C19 C20 C21 133.7(8) .
N2 C20 C21 114.8(7) .
C19 C20 Sm2 80.4(5) .
N2 C20 Sm2 71.9(4) .
C21 C20 Sm2 120.2(5) .
C20 C19 C18 107.4(8) .
C20 C19 Sm2 72.2(5) .
C18 C19 Sm2 77.2(5) .
C20 C19 H19 126.3 .
C18 C19 H19 126.3 .
Sm2 C19 H19 116.4 .
C17 C18 C19 105.5(8) .
C17 C18 Sm2 72.2(5) .
C19 C18 Sm2 74.9(4) .
C17 C18 H18 127.3 .
C19 C18 H18 127.3 .
Sm2 C18 H18 117.9 .
C18 C17 N2 111.5(8) .
C18 C17 C11 132.0(8) .
N2 C17 C11 116.2(7) .
C18 C17 Sm2 80.3(5) .
N2 C17 Sm2 70.8(4) .
C11 C17 Sm2 120.0(5) .
C17 C11 C10 104.1(6) .
C17 C11 C16 112.6(7) .
C10 C11 C16 109.9(7) .
C17 C11 C12 108.7(7) .
C10 C11 C12 113.6(7) .
C16 C11 C12 107.9(7) .
C13 C12 C11 115.3(7) .
C13 C12 H12A 108.5 .
C11 C12 H12A 108.5 .
C13 C12 H12B 108.5 .
C11 C12 H12B 108.5 .
H12A C12 H12B 107.5 .
C14 C13 C12 110.0(8) .
C14 C13 H13A 109.7 .
C12 C13 H13A 109.7 .
C14 C13 H13B 109.7 .
C12 C13 H13B 109.7 .
H13A C13 H13B 108.2 .
C13 C14 C15 112.0(8) .
C13 C14 H14A 109.2 .
C15 C14 H14A 109.2 .
C13 C14 H14B 109.2 .
C15 C14 H14B 109.2 .
H14A C14 H14B 107.9 .
C16 C15 C14 110.1(8) .
C16 C15 H15A 109.7 .
C14 C15 H15A 109.7 .
C16 C15 H15B 109.7 .
C14 C15 H15B 109.7 .
H15A C15 H15B 108.2 .
C15 C16 C11 113.6(8) .
C15 C16 H16A 108.8 .
C11 C16 H16A 108.8 .
C15 C16 H16B 108.8 .
C11 C16 H16B 108.8 .
H16A C16 H16B 107.7 .
Si1 C41 H41A 109.5 .
Si1 C41 H41B 109.5 .
H41A C41 H41B 109.5 .
Si1 C41 H41C 109.5 .
H41A C41 H41C 109.5 .
H41B C41 H41C 109.5 .
Si1 C42 H42A 109.5 .
Si1 C42 H42B 109.5 .
H42A C42 H42B 109.5 .
Si1 C42 H42C 109.5 .
H42A C42 H42C 109.5 .
H42B C42 H42C 109.5 .
Si1 C43 H43A 109.5 .
Si1 C43 H43B 109.5 .
H43A C43 H43B 109.5 .
Si1 C43 H43C 109.5 .
H43A C43 H43C 109.5 .
H43B C43 H43C 109.5 .
Si2 C44 H44A 109.5 .
Si2 C44 H44B 109.5 .
H44A C44 H44B 109.5 .
Si2 C44 H44C 109.5 .
H44A C44 H44C 109.5 .
H44B C44 H44C 109.5 .
Si2 C45 H45A 109.5 .
Si2 C45 H45B 109.5 .
H45A C45 H45B 109.5 .
Si2 C45 H45C 109.5 .
H45A C45 H45C 109.5 .
H45B C45 H45C 109.5 .
Si2 C46 H46A 109.5 .
Si2 C46 H46B 109.5 .
H46A C46 H46B 109.5 .
Si2 C46 H46C 109.5 .
H46A C46 H46C 109.5 .
H46B C46 H46C 109.5 .
Si3 C47 H47A 109.5 .
Si3 C47 H47B 109.5 .
H47A C47 H47B 109.5 .
Si3 C47 H47C 109.5 .
H47A C47 H47C 109.5 .
H47B C47 H47C 109.5 .
Si3 C48 H48A 109.5 .
Si3 C48 H48B 109.5 .
H48A C48 H48B 109.5 .
Si3 C48 H48C 109.5 .
H48A C48 H48C 109.5 .
H48B C48 H48C 109.5 .
Si3 C49 H49A 109.5 .
Si3 C49 H49B 109.5 .
H49A C49 H49B 109.5 .
Si3 C49 H49C 109.5 .
H49A C49 H49C 109.5 .
H49B C49 H49C 109.5 .
Si4 C50 H50A 109.5 .
Si4 C50 H50B 109.5 .
H50A C50 H50B 109.5 .
Si4 C50 H50C 109.5 .
H50A C50 H50C 109.5 .
H50B C50 H50C 109.5 .
Si4 C51 H51A 109.5 .
Si4 C51 H51B 109.5 .
H51A C51 H51B 109.5 .
Si4 C51 H51C 109.5 .
H51A C51 H51C 109.5 .
H51B C51 H51C 109.5 .
Si4 C52 H52A 109.5 .
Si4 C52 H52B 109.5 .
H52A C52 H52B 109.5 .
Si4 C52 H52C 109.5 .
H52A C52 H52C 109.5 .
H52B C52 H52C 109.5 .
C54 C53 C54 180(4) 3_656
C53 C54 C55 91(3) .

loop_
_geom_bond_atom_site_label_1
_geom_bond_atom_site_label_2
_geom_bond_distance
_geom_bond_site_symmetry_2
Sm1 N5 2.301(7) .
Sm1 N2 2.655(6) .
Sm1 N4 2.697(6) .
Sm1 N1 2.726(6) .
Sm1 N3 2.736(6) .
Sm1 C10 2.834(8) .
Sm1 C30 2.839(7) .
Sm1 C7 2.850(8) .
Sm1 C27 2.874(7) .
Sm1 C29 2.880(8) .
Sm1 C28 2.887(8) .
Sm1 C9 2.916(8) .
Sm2 N6 2.306(6) .
Sm2 N1 2.668(6) .
Sm2 N3 2.706(7) .
Sm2 N2 2.725(6) .
Sm2 N4 2.733(6) .
Sm2 C20 2.817(8) .
Sm2 C40 2.829(7) .
Sm2 C17 2.848(8) .
Sm2 C37 2.862(7) .
Sm2 C39 2.891(8) .
Sm2 C19 2.918(8) .
Sm2 C38 2.921(7) .
Si1 N5 1.708(7) .
Si1 C42 1.858(9) .
Si1 C43 1.860(11) .
Si1 C41 1.866(10) .
Si2 N5 1.713(7) .
Si2 C45 1.837(11) .
Si2 C44 1.840(9) .
Si2 C46 1.874(11) .
Si3 N6 1.715(7) .
Si3 C47 1.851(10) .
Si3 C48 1.867(10) .
Si3 C49 1.871(9) .
Si4 N6 1.703(7) .
Si4 C50 1.861(10) .
Si4 C51 1.864(9) .
Si4 C52 1.880(10) .
N1 C7 1.390(9) .
N1 C10 1.391(9) .
N2 C17 1.384(10) .
N2 C20 1.387(9) .
N3 C27 1.390(9) .
N3 C30 1.390(9) .
N4 C37 1.386(9) .
N4 C40 1.392(9) .
C10 C9 1.378(10) .
C10 C11 1.514(11) .
C9 C8 1.402(10) .
C9 H9 0.9300 .
C8 C7 1.380(10) .
C8 H8 0.9300 .
C7 C1 1.511(10) .
C1 C40 1.505(10) .
C1 C6 1.540(10) .
C1 C2 1.548(10) .
C2 C3 1.525(10) .
C2 H2A 0.9700 .
C2 H2B 0.9700 .
C3 C4 1.500(11) .
C3 H3A 0.9700 .
C3 H3B 0.9700 .
C4 C5 1.504(11) .
C4 H4A 0.9700 .
C4 H4B 0.9700 .
C5 C6 1.520(10) .
C5 H5A 0.9700 .
C5 H5B 0.9700 .
C6 H6A 0.9700 .
C6 H6B 0.9700 .
C40 C39 1.367(10) .
C39 C38 1.411(10) .
C39 H39 0.9300 .
C38 C37 1.374(10) .
C38 H38 0.9300 .
C37 C31 1.506(10) .
C31 C30 1.513(11) .
C31 C36 1.525(10) .
C31 C32 1.560(10) .
C32 C33 1.543(11) .
C32 H32A 0.9700 .
C32 H32B 0.9700 .
C33 C34 1.521(11) .
C33 H33A 0.9700 .
C33 H33B 0.9700 .
C34 C35 1.527(11) .
C34 H34A 0.9700 .
C34 H34B 0.9700 .
C35 C36 1.517(10) .
C35 H35A 0.9700 .
C35 H35B 0.9700 .
C36 H36A 0.9700 .
C36 H36B 0.9700 .
C30 C29 1.367(10) .
C29 C28 1.413(10) .
C29 H29 0.9300 .
C28 C27 1.382(10) .
C28 H28 0.9300 .
C27 C21 1.498(10) .
C21 C20 1.503(11) .
C21 C26 1.543(10) .
C21 C22 1.546(10) .
C26 C25 1.516(11) .
C26 H26A 0.9700 .
C26 H26B 0.9700 .
C25 C24 1.505(12) .
C25 H25A 0.9700 .
C25 H25B 0.9700 .
C24 C23 1.546(12) .
C24 H24A 0.9700 .
C24 H24B 0.9700 .
C23 C22 1.506(11) .
C23 H23A 0.9700 .
C23 H23B 0.9700 .
C22 H22A 0.9700 .
C22 H22B 0.9700 .
C20 C19 1.364(11) .
C19 C18 1.416(11) .
C19 H19 0.9300 .
C18 C17 1.379(11) .
C18 H18 0.9300 .
C17 C11 1.513(11) .
C11 C16 1.517(11) .
C11 C12 1.552(10) .
C12 C13 1.525(11) .
C12 H12A 0.9700 .
C12 H12B 0.9700 .
C13 C14 1.497(11) .
C13 H13A 0.9700 .
C13 H13B 0.9700 .
C14 C15 1.519(11) .
C14 H14A 0.9700 .
C14 H14B 0.9700 .
C15 C16 1.506(11) .
C15 H15A 0.9700 .
C15 H15B 0.9700 .
C16 H16A 0.9700 .
C16 H16B 0.9700 .
C41 H41A 0.9600 .
C41 H41B 0.9600 .
C41 H41C 0.9600 .
C42 H42A 0.9600 .
C42 H42B 0.9600 .
C42 H42C 0.9600 .
C43 H43A 0.9600 .
C43 H43B 0.9600 .
C43 H43C 0.9600 .
C44 H44A 0.9600 .
C44 H44B 0.9600 .
C44 H44C 0.9600 .
C45 H45A 0.9600 .
C45 H45B 0.9600 .
C45 H45C 0.9600 .
C46 H46A 0.9600 .
C46 H46B 0.9600 .
C46 H46C 0.9600 .
C47 H47A 0.9600 .
C47 H47B 0.9600 .
C47 H47C 0.9600 .
C48 H48A 0.9600 .
C48 H48B 0.9600 .
C48 H48C 0.9600 .
C49 H49A 0.9600 .
C49 H49B 0.9600 .
C49 H49C 0.9600 .
C50 H50A 0.9600 .
C50 H50B 0.9600 .
C50 H50C 0.9600 .
C51 H51A 0.9600 .
C51 H51B 0.9600 .
C51 H51C 0.9600 .
C52 H52A 0.9600 .
C52 H52B 0.9600 .
C52 H52C 0.9600 .
C53 C54 1.43(6) .
C53 C54 1.43(6) 3_656
C54 C55 1.61(6) .
